data_7114519
loop_
_publ_author_name
'Maaninen, Tiina'
'Laitinen, Risto'
'Chivers, Tristram'

_publ_section_title
;
 A monomeric selenium(iv) diimide and a dimeric seleninylamine
;
_journal_issue 17
_journal_name_full 'Chemical Communications'
_journal_page_first 1812
_journal_paper_doi 10.1039/b205011k
_journal_year 2002
_chemical_formula_moiety 'C4 H9 N O Se'
_chemical_formula_sum 'C4 H9 N O Se'
_chemical_formula_weight 166.08
_chemical_name_systematic
;
bis(selenenylamine)
;
_space_group_IT_number 62
_symmetry_cell_setting orthorhombic
_symmetry_space_group_name_Hall '-P 2ac 2n'
_symmetry_space_group_name_H-M 'P n m a'
_atom_sites_solution_hydrogens geom
_atom_sites_solution_primary direct
_atom_sites_solution_secondary difmap
_cell_angle_alpha 90.00
_cell_angle_beta 90.00
_cell_angle_gamma 90.00
_cell_formula_units_Z 8
_cell_length_a 19.517(4)
_cell_length_b 11.499(2)
_cell_length_c 5.6722(11)
_cell_measurement_temperature 120(2)
_cell_volume 1273.0(4)
_computing_structure_refinement 'SHELXL-97 (Sheldrick, 1997)'
_diffrn_ambient_temperature 120(2)
_diffrn_measured_fraction_theta_full 0.969
_diffrn_measured_fraction_theta_max 0.969
_diffrn_measurement_device_type 'Nonius kappaccd'
_diffrn_radiation_monochromator graphite
_diffrn_radiation_source 'fine-focus sealed tube'
_diffrn_radiation_type MoK\a
_diffrn_radiation_wavelength 0.71073
_diffrn_reflns_av_R_equivalents 0.0716
_diffrn_reflns_av_sigmaI/netI 0.0390
_diffrn_reflns_limit_h_max 26
_diffrn_reflns_limit_h_min -26
_diffrn_reflns_limit_k_max 13
_diffrn_reflns_limit_k_min -13
_diffrn_reflns_limit_l_max 7
_diffrn_reflns_limit_l_min -7
_diffrn_reflns_number 15441
_diffrn_reflns_theta_full 28.28
_diffrn_reflns_theta_max 28.28
_diffrn_reflns_theta_min 2.74
_exptl_absorpt_coefficient_mu 5.790
_exptl_absorpt_correction_T_max 0.5952
_exptl_absorpt_correction_T_min 0.2755
_exptl_absorpt_correction_type psi-scan
_exptl_crystal_colour yellow
_exptl_crystal_density_diffrn 1.733
_exptl_crystal_density_method 'not measured'
_exptl_crystal_description needle
_exptl_crystal_F_000 656
_exptl_crystal_size_max 0.30
_exptl_crystal_size_mid 0.15
_exptl_crystal_size_min 0.10
_refine_diff_density_max 0.666
_refine_diff_density_min -0.904
_refine_diff_density_rms 0.112
_refine_ls_extinction_coef 0.0056(7)
_refine_ls_extinction_expression Fc^*^=kFc[1+0.001xFc^2^\l^3^/sin(2\q)]^-1/4^
_refine_ls_extinction_method SHELXL
_refine_ls_goodness_of_fit_ref 1.102
_refine_ls_hydrogen_treatment mixed
_refine_ls_matrix_type full
_refine_ls_number_parameters 78
_refine_ls_number_reflns 1608
_refine_ls_number_restraints 0
_refine_ls_restrained_S_all 1.102
_refine_ls_R_factor_all 0.0439
_refine_ls_R_factor_gt 0.0360
_refine_ls_shift/su_max 0.000
_refine_ls_shift/su_mean 0.000
_refine_ls_structure_factor_coef Fsqd
_refine_ls_weighting_details 'calc w=1/[\s^2^(Fo^2^)+(0.0395P)^2^+1.8208P] where P=(Fo^2^+2Fc^2^)/3'
_refine_ls_weighting_scheme calc
_refine_ls_wR_factor_gt 0.0826
_refine_ls_wR_factor_ref 0.0861
_reflns_number_gt 1404
_reflns_number_total 1608
_reflns_threshold_expression >2sigma(I)
_cod_data_source_file b205011k.txt
_cod_data_source_block cmpd2
_cod_depositor_comments
;
The following automatic conversions were performed:

'_exptl_absorpt_correction_type' value 'Psi-scan' changed to
'psi-scan' according to
/usr/data/users/saulius/automatic-downloads/retrospective/RSC/lib/dictionaries/cif_core.dic
dictionary named 'cif_core.dic' version 2.4.2 from 2011-04-26.

Automatic conversion script
Id: cif_fix_values 2281 2013-09-26 08:29:07Z andrius 
;
_cod_original_sg_symbol_H-M Pnma
_cod_database_code 7114519

loop_
_symmetry_equiv_pos_as_xyz
'x, y, z'
'-x+1/2, -y, z+1/2'
'-x, y+1/2, -z'
'x+1/2, -y+1/2, -z+1/2'
'-x, -y, -z'
'x-1/2, y, -z-1/2'
'x, -y-1/2, z'
'-x-1/2, y-1/2, z-1/2'

loop_
_atom_site_label
_atom_site_type_symbol
_atom_site_fract_x
_atom_site_fract_y
_atom_site_fract_z
_atom_site_U_iso_or_equiv
_atom_site_adp_type
_atom_site_occupancy
_atom_site_symmetry_multiplicity
_atom_site_calc_flag
_atom_site_refinement_flags
Se1 Se 0.210366(14) 0.12628(2) 0.98339(5) 0.02195(14) Uani 1 1 d .
O1 O 0.20188(12) 0.0538(2) 0.7400(5) 0.0454(7) Uani 1 1 d .
N1 N 0.14788(16) 0.2500 0.9546(5) 0.0171(6) Uani 1 2 d S
N2 N 0.27006(16) 0.2500 0.9081(5) 0.0182(6) Uani 1 2 d S
C1 C 0.08413(19) 0.2500 1.1011(7) 0.0199(8) Uani 1 2 d S
C11 C 0.0993(3) 0.2500 1.3663(8) 0.0392(11) Uani 1 2 d S
H11A H 0.1278 0.3174 1.4056 0.059 Uiso 0.50 1 calc PR
H11B H 0.1236 0.1784 1.4085 0.059 Uiso 0.50 1 calc PR
H11C H 0.0561 0.2542 1.4542 0.059 Uiso 1 2 calc SR
C12 C 0.04460(17) 0.1412(3) 1.0321(6) 0.0316(7) Uani 1 1 d .
H12A H 0.0365 0.1414 0.8616 0.047 Uiso 1 1 calc R
H12B H 0.0006 0.1399 1.1153 0.047 Uiso 1 1 calc R
H12C H 0.0713 0.0721 1.0750 0.047 Uiso 1 1 calc R
C2 C 0.3413(2) 0.2500 1.0027(6) 0.0176(8) Uani 1 2 d S
C21 C 0.3425(2) 0.2500 1.2728(6) 0.0252(9) Uani 1 2 d S
H21A H 0.3153 0.3156 1.3318 0.038 Uiso 0.50 1 calc PR
H21B H 0.3898 0.2575 1.3280 0.038 Uiso 0.50 1 calc PR
H21C H 0.3229 0.1770 1.3314 0.038 Uiso 0.50 1 calc PR
C22 C 0.37622(14) 0.1408(2) 0.9063(5) 0.0233(6) Uani 1 1 d .
H22A H 0.3538 0.0716 0.9714 0.035 Uiso 1 1 calc R
H22B H 0.4247 0.1410 0.9518 0.035 Uiso 1 1 calc R
H22C H 0.3725 0.1398 0.7340 0.035 Uiso 1 1 calc R

loop_
_atom_site_aniso_label
_atom_site_aniso_U_11
_atom_site_aniso_U_22
_atom_site_aniso_U_33
_atom_site_aniso_U_23
_atom_site_aniso_U_13
_atom_site_aniso_U_12
Se1 0.01804(19) 0.0131(2) 0.0347(2) -0.00317(10) -0.00490(10) 0.00111(10)
O1 0.0348(13) 0.0338(14) 0.0677(17) -0.0362(13) -0.0126(11) 0.0067(11)
N1 0.0147(16) 0.0137(16) 0.0230(15) 0.000 -0.0044(12) 0.000
N2 0.0170(16) 0.0186(17) 0.0190(14) 0.000 -0.0039(12) 0.000
C1 0.0163(18) 0.021(2) 0.0225(18) 0.000 -0.0001(14) 0.000
C11 0.038(3) 0.058(3) 0.022(2) 0.000 0.0032(19) 0.000
C12 0.0214(15) 0.0255(18) 0.0477(18) 0.0022(13) 0.0007(13) -0.0081(12)
C2 0.0137(17) 0.023(2) 0.0160(16) 0.000 -0.0014(13) 0.000
C21 0.022(2) 0.036(2) 0.0169(17) 0.000 -0.0037(15) 0.000
C22 0.0185(13) 0.0235(15) 0.0280(13) 0.0006(11) 0.0057(11) 0.0046(11)

loop_
_atom_type_symbol
_atom_type_description
_atom_type_scat_dispersion_real
_atom_type_scat_dispersion_imag
_atom_type_scat_source
C C 0.0033 0.0016 'International Tables Vol C Tables 4.2.6.8 and 6.1.1.4'
H H 0.0000 0.0000 'International Tables Vol C Tables 4.2.6.8 and 6.1.1.4'
N N 0.0061 0.0033 'International Tables Vol C Tables 4.2.6.8 and 6.1.1.4'
O O 0.0106 0.0060 'International Tables Vol C Tables 4.2.6.8 and 6.1.1.4'
Se Se -0.0929 2.2259 'International Tables Vol C Tables 4.2.6.8 and 6.1.1.4'

loop_
_geom_angle_atom_site_label_1
_geom_angle_atom_site_label_2
_geom_angle_atom_site_label_3
_geom_angle
_geom_angle_site_symmetry_1
_geom_angle_site_symmetry_3
O1 Se1 N1 104.41(12) . .
O1 Se1 N2 104.94(14) . .
N1 Se1 N2 79.08(11) . .
C1 N1 Se1 119.41(14) . 7_565
C1 N1 Se1 119.41(14) . .
Se1 N1 Se1 98.29(14) 7_565 .
C2 N2 Se1 119.62(13) . .
C2 N2 Se1 119.62(13) . 7_565
Se1 N2 Se1 97.80(15) . 7_565
N1 C1 C12 106.2(2) . .
N1 C1 C12 106.2(2) . 7_565
C12 C1 C12 110.7(4) . 7_565
N1 C1 C11 112.6(3) . .
C12 C1 C11 110.5(2) . .
C12 C1 C11 110.5(2) 7_565 .
N2 C2 C22 106.7(2) . .
N2 C2 C22 106.7(2) . 7_565
C22 C2 C22 110.3(3) . 7_565
N2 C2 C21 112.0(3) . .
C22 C2 C21 110.5(2) . .
C22 C2 C21 110.5(2) 7_565 .

loop_
_geom_bond_atom_site_label_1
_geom_bond_atom_site_label_2
_geom_bond_distance
_geom_bond_site_symmetry_2
Se1 O1 1.621(2) .
Se1 N1 1.881(2) .
Se1 N2 1.888(2) .
N1 C1 1.496(5) .
N1 Se1 1.881(2) 7_565
N2 C2 1.490(5) .
N2 Se1 1.888(2) 7_565
C1 C12 1.521(4) .
C1 C12 1.521(4) 7_565
C1 C11 1.533(6) .
C2 C22 1.530(3) .
C2 C22 1.530(3) 7_565
C2 C21 1.533(5) .

loop_
_geom_torsion_atom_site_label_1
_geom_torsion_atom_site_label_2
_geom_torsion_atom_site_label_3
_geom_torsion_atom_site_label_4
_geom_torsion
_geom_torsion_site_symmetry_1
_geom_torsion_site_symmetry_4
O1 Se1 N1 C1 108.4(2) . .
N2 Se1 N1 C1 -148.8(2) . .
O1 Se1 N1 Se1 -120.97(14) . 7_565
N2 Se1 N1 Se1 -18.17(14) . 7_565
O1 Se1 N2 C2 -109.1(2) . .
N1 Se1 N2 C2 148.8(2) . .
O1 Se1 N2 Se1 120.25(13) . 7_565
N1 Se1 N2 Se1 18.08(13) . 7_565
Se1 N1 C1 C12 178.7(2) 7_565 .
Se1 N1 C1 C12 -60.8(3) . .
Se1 N1 C1 C12 60.8(3) 7_565 7_565
Se1 N1 C1 C12 -178.7(2) . 7_565
Se1 N1 C1 C11 -60.25(17) 7_565 .
Se1 N1 C1 C11 60.25(17) . .
Se1 N2 C2 C22 60.9(3) . .
Se1 N2 C2 C22 -178.88(19) 7_565 .
Se1 N2 C2 C22 178.88(19) . 7_565
Se1 N2 C2 C22 -60.9(3) 7_565 7_565
Se1 N2 C2 C21 -60.09(17) . .
Se1 N2 C2 C21 60.09(17) 7_565 .
